data_7209440
loop_
_publ_author_name
'Knyrim, J.S.'
'Huppertz, H.'

_publ_section_title
;
 High-pressure synthesis, crystal structure, and properties of the first
 ternary zirconium borate beta-Zr B2 O5
;
_journal_name_full
;
Zeitschrift fuer Naturforschung, Teil B. Anorganische Chemie, Organische
 Chemie (42,1987-)
;
_journal_page_first 707
_journal_page_last 712
_journal_volume 63
_journal_year 2008
_chemical_formula_sum 'B2 O5 Zr'
_chemical_name_systematic 'Zr B2 O5'
_space_group_IT_number 14
_symmetry_space_group_name_Hall '-P 2ybc'
_symmetry_space_group_name_H-M 'P 1 21/c 1'
_cell_angle_alpha 90
_cell_angle_beta 90.96
_cell_angle_gamma 90
_cell_formula_units_Z 4
_cell_length_a 4.3904
_cell_length_b 6.9115
_cell_length_c 8.9677
_cell_volume 272.080
_citation_journal_id_ASTM ZNBSEN
_cod_data_source_file boron_303.cif
_cod_data_source_block B2O5Zr1
_cod_original_cell_volume 272.0799
_cod_original_formula_sum 'B2 O5 Zr1'
_cod_database_code 7209440

loop_
_symmetry_equiv_pos_as_xyz
x,y,z
-x,y+1/2,-z+1/2
-x,-y,-z
x,-y-1/2,z-1/2

loop_
_atom_site_label
_atom_site_type_symbol
_atom_site_fract_x
_atom_site_fract_y
_atom_site_fract_z
_atom_site_occupancy
_atom_site_U_iso_or_equiv
O2 O-2 0.3307 -0.1045 1.15035 1 0.0
Zr1 Zr+4 0.00127 0.11284 0.67103 1 0.0
B2 B+3 -0.5359 0.0868 1.1656 1 0.0
O1 O-2 -0.2139 0.0902 1.17903 1 0.0
O4 O-2 0.3055 0.1549 1.30766 1 0.0
O3 O-2 0.3477 0.2212 1.05401 1 0.0
B1 B+3 -0.4729 0.2299 0.423 1 0.0
O5 O-2 -0.2311 0.0974 0.46744 1 0.0
